data_4034335
loop_
_publ_author_name
'Cao, Yang'
'Arsenault, Nicole E.'
'Hean, Duane'
'Wolf, Michael O.'

_publ_section_title
;
 Fluorescence Switching of Intramolecular Lewis Acid-Base Pairs on a
 Flexible Backbone.
;
_journal_issue 9
_journal_name_full 'The Journal of organic chemistry'
_journal_page_first 5394
_journal_page_last 5403
_journal_paper_doi 10.1021/acs.joc.9b00398
_journal_volume 84
_journal_year 2019
_chemical_formula_moiety 'C52 H64 B O P S2'
_chemical_formula_sum 'C52 H64 B O P S2'
_chemical_formula_weight 810.93
_space_group_crystal_system triclinic
_space_group_IT_number 2
_space_group_name_Hall '-P 1'
_space_group_name_H-M_alt 'P -1'
_atom_sites_solution_hydrogens geom
_atom_sites_solution_primary direct
_audit_creation_date 2018-10-01
_audit_creation_method
;
Olex2 1.2
(compiled 2018.05.29 svn.r3508 for OlexSys, GUI svn.r5506)
;
_cell_angle_alpha 77.637(3)
_cell_angle_beta 88.199(3)
_cell_angle_gamma 76.017(3)
_cell_formula_units_Z 2
_cell_length_a 11.8758(12)
_cell_length_b 12.0304(15)
_cell_length_c 16.3579(15)
_cell_measurement_reflns_used 9749
_cell_measurement_temperature 100.15
_cell_measurement_theta_max 30.14
_cell_measurement_theta_min 2.55
_cell_volume 2214.7(4)
_computing_cell_refinement 'SAINT v8.34A (Bruker, 2013)'
_computing_data_reduction 'SAINT v8.34A (Bruker, 2013)'
_computing_molecular_graphics 'Olex2 (Dolomanov et al., 2009)'
_computing_publication_material 'Olex2 (Dolomanov et al., 2009)'
_computing_structure_refinement 'ShelXL (Sheldrick, 2015)'
_computing_structure_solution 'ShelXS (Sheldrick, 2008)'
_diffrn_ambient_temperature 100.15
_diffrn_detector_area_resol_mean 7.9
_diffrn_detector_type 'Bruker-Nonius APEXII CCD area detector'
_diffrn_measured_fraction_theta_full 1.000
_diffrn_measured_fraction_theta_max 0.997
_diffrn_measurement_device 'Bruker-Nonius APEXII CCD area detector and D8 diffractometer'
_diffrn_measurement_device_type 'Bruker APEX-II CCD'
_diffrn_measurement_method '\f and \w scans'
_diffrn_radiation_type MoK\a
_diffrn_radiation_wavelength 0.71073
_diffrn_reflns_av_R_equivalents 0.0367
_diffrn_reflns_av_unetI/netI 0.0313
_diffrn_reflns_Laue_measured_fraction_full 1.000
_diffrn_reflns_Laue_measured_fraction_max 0.997
_diffrn_reflns_limit_h_max 16
_diffrn_reflns_limit_h_min -16
_diffrn_reflns_limit_k_max 16
_diffrn_reflns_limit_k_min -16
_diffrn_reflns_limit_l_max 19
_diffrn_reflns_limit_l_min -23
_diffrn_reflns_number 50793
_diffrn_reflns_point_group_measured_fraction_full 1.000
_diffrn_reflns_point_group_measured_fraction_max 0.997
_diffrn_reflns_theta_full 25.242
_diffrn_reflns_theta_max 30.148
_diffrn_reflns_theta_min 1.768
_exptl_absorpt_coefficient_mu 0.194
_exptl_absorpt_correction_T_max 0.966
_exptl_absorpt_correction_T_min 0.872
_exptl_absorpt_correction_type multi-scan
_exptl_absorpt_process_details
'SADABS-2014/4 (Bruker,2014/4) was used for absorption correction. wR2(int) was 0.0522 before and 0.0468 after correction. The Ratio of minimum to maximum transmission is 0.9025. The \l/2 correction factor is 0.00150.'
_exptl_crystal_colour yellow
_exptl_crystal_colour_primary yellow
_exptl_crystal_density_diffrn 1.216
_exptl_crystal_description tablet
_exptl_crystal_F_000 872
_exptl_crystal_size_max 0.32
_exptl_crystal_size_mid 0.23
_exptl_crystal_size_min 0.18
_refine_diff_density_max 0.479
_refine_diff_density_min -0.448
_refine_diff_density_rms 0.057
_refine_ls_extinction_method none
_refine_ls_goodness_of_fit_ref 1.051
_refine_ls_hydrogen_treatment constr
_refine_ls_matrix_type full
_refine_ls_number_parameters 528
_refine_ls_number_reflns 13049
_refine_ls_number_restraints 0
_refine_ls_restrained_S_all 1.051
_refine_ls_R_factor_all 0.0435
_refine_ls_R_factor_gt 0.0357
_refine_ls_shift/su_max 0.001
_refine_ls_shift/su_mean 0.000
_refine_ls_structure_factor_coef Fsqd
_refine_ls_weighting_details 'w=1/[\s^2^(Fo^2^)+(0.0480P)^2^+0.9066P] where P=(Fo^2^+2Fc^2^)/3'
_refine_ls_weighting_scheme calc
_refine_ls_wR_factor_gt 0.0939
_refine_ls_wR_factor_ref 0.0991
_reflns_Friedel_coverage 0.000
_reflns_number_gt 11158
_reflns_number_total 13049
_reflns_threshold_expression 'I > 2\s(I)'
_cod_data_source_file jo9b00398_si_002.cif
_cod_data_source_block mw251
_cod_database_code 4034335
_shelx_shelxl_version_number 2017/1
_shelx_space_group_comment
;
The symmetry employed for this shelxl refinement is uniquely defined
by the following loop, which should always be used as a source of
symmetry information in preference to the above space-group names.
They are only intended as comments.
;
_shelx_estimated_absorpt_t_max 0.966
_shelx_estimated_absorpt_t_min 0.940
_olex2_refinement_description
;
1. Fixed Uiso
 At 1.2 times of:
  All C(H) groups, All C(H,H) groups
 At 1.5 times of:
  All C(H,H,H) groups
2.a Secondary CH2 refined with riding coordinates:
 C45(H45A,H45B), C46(H46A,H46B), C47(H47A,H47B), C49(H49A,H49B), C50(H50A,
 H50B), C51(H51A,H51B)
2.b Aromatic/amide H refined with riding coordinates:
 C2(H2), C7(H7), C11(H11), C13(H13), C20(H20), C22(H22), C29(H29), C31(H31),
 C38(H38), C40(H40)
2.c Idealised Me refined as rotating group:
 C15(H15A,H15B,H15C), C16(H16A,H16B,H16C), C17(H17A,H17B,H17C), C24(H24A,H24B,
 H24C), C25(H25A,H25B,H25C), C26(H26A,H26B,H26C), C33(H33A,H33B,H33C), C34(H34A,
 H34B,H34C), C35(H35A,H35B,H35C), C42(H42A,H42B,H42C), C43(H43A,H43B,H43C),
 C44(H44A,H44B,H44C), C48(H48A,H48B,H48C), C52(H52A,H52B,H52C)
;
_olex2_submission_special_instructions 'No special instructions were received'

loop_
_space_group_symop_operation_xyz
'x, y, z'
'-x, -y, -z'

loop_
_atom_site_label
_atom_site_type_symbol
_atom_site_fract_x
_atom_site_fract_y
_atom_site_fract_z
_atom_site_U_iso_or_equiv
_atom_site_adp_type
_atom_site_occupancy
_atom_site_site_symmetry_order
_atom_site_calc_flag
_atom_site_refinement_flags_posn
S1 S 0.50023(2) 0.49852(2) 0.28163(2) 0.01119(6) Uani 1 1 d .
P1 P 0.78341(2) 0.31032(2) 0.32431(2) 0.00992(6) Uani 1 1 d .
O1 O 0.77834(7) 0.38629(7) 0.23931(5) 0.01412(16) Uani 1 1 d .
C1 C 0.39733(9) 0.58164(9) 0.20719(7) 0.01168(19) Uani 1 1 d .
B1 B 0.41454(11) 0.30486(10) 0.12411(7) 0.0106(2) Uani 1 1 d .
S2 S 0.49636(2) 0.14657(2) 0.32312(2) 0.01171(6) Uani 1 1 d .
C2 C 0.36611(9) 0.51199(9) 0.16037(7) 0.01193(19) Uani 1 1 d .
H2 H 0.308640 0.541745 0.116927 0.014 Uiso 1 1 calc R
C3 C 0.42660(9) 0.39049(9) 0.18168(6) 0.01025(18) Uani 1 1 d .
C4 C 0.50254(9) 0.37069(9) 0.24896(6) 0.00989(18) Uani 1 1 d .
C5 C 0.56797(9) 0.25853(9) 0.29774(6) 0.01021(18) Uani 1 1 d .
C6 C 0.67662(9) 0.22417(9) 0.33611(7) 0.01102(19) Uani 1 1 d .
C7 C 0.70035(10) 0.10555(10) 0.38298(7) 0.0128(2) Uani 1 1 d .
H7 H 0.771968 0.067580 0.412026 0.015 Uiso 1 1 calc R
C8 C 0.61180(10) 0.05161(9) 0.38250(7) 0.01237(19) Uani 1 1 d .
C9 C 0.52231(9) 0.21029(9) 0.10279(6) 0.01082(19) Uani 1 1 d .
C10 C 0.62574(9) 0.24351(9) 0.07364(6) 0.01123(19) Uani 1 1 d .
C11 C 0.71640(10) 0.16313(10) 0.04633(7) 0.0145(2) Uani 1 1 d .
H11 H 0.783847 0.187764 0.025190 0.017 Uiso 1 1 calc R
C12 C 0.71131(11) 0.04803(11) 0.04904(7) 0.0177(2) Uani 1 1 d .
C13 C 0.61040(11) 0.01528(10) 0.07797(7) 0.0173(2) Uani 1 1 d .
H13 H 0.605108 -0.062833 0.080146 0.021 Uiso 1 1 calc R
C14 C 0.51645(10) 0.09376(10) 0.10398(7) 0.0138(2) Uani 1 1 d .
C15 C 0.64174(10) 0.36584(10) 0.06813(7) 0.0133(2) Uani 1 1 d .
H15A H 0.569722 0.423425 0.047042 0.020 Uiso 1 1 calc GR
H15B H 0.704828 0.378691 0.029956 0.020 Uiso 1 1 calc GR
H15C H 0.661050 0.374667 0.123835 0.020 Uiso 1 1 calc GR
C16 C 0.81395(13) -0.03789(13) 0.02304(10) 0.0290(3) Uani 1 1 d .
H16A H 0.847237 0.000865 -0.027484 0.044 Uiso 1 1 calc GR
H16B H 0.788461 -0.104732 0.011471 0.044 Uiso 1 1 calc GR
H16C H 0.872728 -0.065559 0.068282 0.044 Uiso 1 1 calc GR
C17 C 0.41201(12) 0.04808(11) 0.13597(8) 0.0207(2) Uani 1 1 d .
H17A H 0.422098 0.014862 0.196197 0.031 Uiso 1 1 calc GR
H17B H 0.404026 -0.012796 0.106735 0.031 Uiso 1 1 calc GR
H17C H 0.342108 0.112532 0.125733 0.031 Uiso 1 1 calc GR
C18 C 0.29285(9) 0.32557(9) 0.07965(7) 0.01109(19) Uani 1 1 d .
C19 C 0.28228(10) 0.34194(9) -0.00831(7) 0.01158(19) Uani 1 1 d .
C20 C 0.17366(10) 0.35899(10) -0.04576(7) 0.0143(2) Uani 1 1 d .
H20 H 0.167236 0.374635 -0.105086 0.017 Uiso 1 1 calc R
C21 C 0.07468(10) 0.35380(10) 0.00102(8) 0.0156(2) Uani 1 1 d .
C22 C 0.08465(10) 0.33869(10) 0.08767(7) 0.0159(2) Uani 1 1 d .
H22 H 0.017757 0.336017 0.120732 0.019 Uiso 1 1 calc R
C23 C 0.19062(10) 0.32744(10) 0.12683(7) 0.0136(2) Uani 1 1 d .
C24 C 0.38504(10) 0.34209(10) -0.06516(7) 0.0140(2) Uani 1 1 d .
H24A H 0.440036 0.377628 -0.042778 0.021 Uiso 1 1 calc GR
H24B H 0.358369 0.387421 -0.121263 0.021 Uiso 1 1 calc GR
H24C H 0.423374 0.261314 -0.068318 0.021 Uiso 1 1 calc GR
C25 C -0.03989(11) 0.36234(12) -0.04013(9) 0.0222(3) Uani 1 1 d .
H25A H -0.039263 0.400440 -0.099382 0.033 Uiso 1 1 calc GR
H25B H -0.102814 0.408639 -0.012387 0.033 Uiso 1 1 calc GR
H25C H -0.052036 0.283495 -0.035373 0.033 Uiso 1 1 calc GR
C26 C 0.19161(11) 0.31670(12) 0.22058(7) 0.0189(2) Uani 1 1 d .
H26A H 0.257434 0.253415 0.245947 0.028 Uiso 1 1 calc GR
H26B H 0.119085 0.299022 0.243367 0.028 Uiso 1 1 calc GR
H26C H 0.198956 0.390704 0.233217 0.028 Uiso 1 1 calc GR
C27 C 0.91996(9) 0.19711(9) 0.34555(7) 0.01151(19) Uani 1 1 d .
C28 C 0.98761(10) 0.16690(10) 0.42026(7) 0.0128(2) Uani 1 1 d .
C29 C 1.09872(10) 0.09291(10) 0.42222(7) 0.0148(2) Uani 1 1 d .
H29 H 1.144887 0.074639 0.471896 0.018 Uiso 1 1 calc R
C30 C 1.14437(10) 0.04516(10) 0.35500(7) 0.0153(2) Uani 1 1 d .
C31 C 1.07340(10) 0.06818(10) 0.28451(7) 0.0162(2) Uani 1 1 d .
H31 H 1.101638 0.032689 0.238914 0.019 Uiso 1 1 calc R
C32 C 0.96218(10) 0.14158(10) 0.27840(7) 0.0137(2) Uani 1 1 d .
C33 C 0.94841(11) 0.20448(11) 0.50139(7) 0.0176(2) Uani 1 1 d .
H33A H 0.955037 0.285017 0.497738 0.026 Uiso 1 1 calc GR
H33B H 0.997422 0.152023 0.547893 0.026 Uiso 1 1 calc GR
H33C H 0.867422 0.200674 0.510990 0.026 Uiso 1 1 calc GR
C34 C 1.26621(11) -0.03027(11) 0.35836(8) 0.0216(2) Uani 1 1 d .
H34A H 1.305493 -0.029957 0.410079 0.032 Uiso 1 1 calc GR
H34B H 1.308801 0.000767 0.310019 0.032 Uiso 1 1 calc GR
H34C H 1.263586 -0.110713 0.357179 0.032 Uiso 1 1 calc GR
C35 C 0.89043(11) 0.15421(11) 0.20087(7) 0.0182(2) Uani 1 1 d .
H35A H 0.821184 0.124466 0.216677 0.027 Uiso 1 1 calc GR
H35B H 0.936603 0.109259 0.162794 0.027 Uiso 1 1 calc GR
H35C H 0.866941 0.237096 0.172816 0.027 Uiso 1 1 calc GR
C36 C 0.76805(9) 0.40073(9) 0.40241(7) 0.01101(19) Uani 1 1 d .
C37 C 0.68784(9) 0.40176(10) 0.46838(7) 0.01229(19) Uani 1 1 d .
C38 C 0.68507(10) 0.47916(10) 0.52135(7) 0.0154(2) Uani 1 1 d .
H38 H 0.630540 0.480325 0.565094 0.018 Uiso 1 1 calc R
C39 C 0.75876(11) 0.55455(10) 0.51275(7) 0.0163(2) Uani 1 1 d .
C40 C 0.83786(10) 0.55186(10) 0.44864(7) 0.0158(2) Uani 1 1 d .
H40 H 0.889441 0.602276 0.442315 0.019 Uiso 1 1 calc R
C41 C 0.84401(10) 0.47719(10) 0.39300(7) 0.0132(2) Uani 1 1 d .
C42 C 0.60527(10) 0.32218(11) 0.48883(7) 0.0161(2) Uani 1 1 d .
H42A H 0.548074 0.340542 0.443014 0.024 Uiso 1 1 calc GR
H42B H 0.565240 0.334094 0.540706 0.024 Uiso 1 1 calc GR
H42C H 0.648966 0.240308 0.496029 0.024 Uiso 1 1 calc GR
C43 C 0.75153(13) 0.63595(12) 0.57222(8) 0.0241(3) Uani 1 1 d .
H43A H 0.679891 0.698055 0.560567 0.036 Uiso 1 1 calc GR
H43B H 0.818558 0.671004 0.564769 0.036 Uiso 1 1 calc GR
H43C H 0.751448 0.591687 0.629953 0.036 Uiso 1 1 calc GR
C44 C 0.93535(11) 0.48066(11) 0.32667(8) 0.0187(2) Uani 1 1 d .
H44A H 0.980917 0.400812 0.327349 0.028 Uiso 1 1 calc GR
H44B H 0.986725 0.528452 0.338092 0.028 Uiso 1 1 calc GR
H44C H 0.897628 0.514978 0.271561 0.028 Uiso 1 1 calc GR
C45 C 0.35767(10) 0.71249(10) 0.19907(8) 0.0153(2) Uani 1 1 d .
H45A H 0.392890 0.751730 0.148861 0.018 Uiso 1 1 calc R
H45B H 0.386576 0.733410 0.248461 0.018 Uiso 1 1 calc R
C46 C 0.22575(10) 0.75928(10) 0.19200(7) 0.0156(2) Uani 1 1 d .
H46A H 0.207465 0.845984 0.180971 0.019 Uiso 1 1 calc R
H46B H 0.196765 0.736769 0.143331 0.019 Uiso 1 1 calc R
C47 C 0.16132(11) 0.71502(12) 0.26941(9) 0.0223(3) Uani 1 1 d .
H47A H 0.192084 0.734575 0.318704 0.027 Uiso 1 1 calc R
H47B H 0.176072 0.628597 0.279087 0.027 Uiso 1 1 calc R
C48 C 0.03086(12) 0.76774(13) 0.26136(11) 0.0318(3) Uani 1 1 d .
H48A H -0.000863 0.744830 0.214639 0.048 Uiso 1 1 calc GR
H48B H 0.015728 0.853390 0.250946 0.048 Uiso 1 1 calc GR
H48C H -0.006194 0.738888 0.313319 0.048 Uiso 1 1 calc GR
C49 C 0.60875(11) -0.07192(10) 0.42361(7) 0.0146(2) Uani 1 1 d .
H49A H 0.541154 -0.069548 0.460755 0.018 Uiso 1 1 calc R
H49B H 0.679605 -0.107993 0.459115 0.018 Uiso 1 1 calc R
C50 C 0.60099(10) -0.14999(10) 0.36226(7) 0.0144(2) Uani 1 1 d .
H50A H 0.599204 -0.229167 0.394517 0.017 Uiso 1 1 calc R
H50B H 0.527230 -0.117387 0.329605 0.017 Uiso 1 1 calc R
C51 C 0.70110(11) -0.16092(11) 0.30199(8) 0.0191(2) Uani 1 1 d .
H51A H 0.775386 -0.189527 0.334265 0.023 Uiso 1 1 calc R
H51B H 0.700230 -0.082676 0.266894 0.023 Uiso 1 1 calc R
C52 C 0.69361(14) -0.24478(12) 0.24577(9) 0.0280(3) Uani 1 1 d .
H52A H 0.757246 -0.246905 0.206073 0.042 Uiso 1 1 calc GR
H52B H 0.619187 -0.217888 0.214913 0.042 Uiso 1 1 calc GR
H52C H 0.699556 -0.323524 0.280119 0.042 Uiso 1 1 calc GR

loop_
_atom_site_aniso_label
_atom_site_aniso_U_11
_atom_site_aniso_U_22
_atom_site_aniso_U_33
_atom_site_aniso_U_23
_atom_site_aniso_U_13
_atom_site_aniso_U_12
S1 0.01224(12) 0.01087(12) 0.01123(11) -0.00448(9) -0.00109(9) -0.00218(9)
P1 0.01005(12) 0.01062(12) 0.00920(12) -0.00239(9) -0.00064(9) -0.00234(9)
O1 0.0158(4) 0.0153(4) 0.0103(3) -0.0010(3) -0.0005(3) -0.0033(3)
C1 0.0107(5) 0.0107(5) 0.0129(5) -0.0025(4) 0.0010(4) -0.0013(4)
B1 0.0124(5) 0.0111(5) 0.0086(5) -0.0019(4) 0.0006(4) -0.0037(4)
S2 0.01230(12) 0.01172(12) 0.01186(12) -0.00247(9) -0.00092(9) -0.00421(9)
C2 0.0116(5) 0.0121(5) 0.0112(4) -0.0022(4) -0.0011(4) -0.0013(4)
C3 0.0097(4) 0.0115(5) 0.0097(4) -0.0033(4) 0.0001(3) -0.0019(4)
C4 0.0109(4) 0.0099(4) 0.0096(4) -0.0034(3) 0.0007(4) -0.0028(4)
C5 0.0124(5) 0.0100(4) 0.0093(4) -0.0034(3) 0.0006(4) -0.0036(4)
C6 0.0121(5) 0.0117(5) 0.0098(4) -0.0028(4) -0.0011(4) -0.0030(4)
C7 0.0139(5) 0.0121(5) 0.0116(5) -0.0023(4) -0.0026(4) -0.0017(4)
C8 0.0154(5) 0.0108(5) 0.0103(4) -0.0026(4) -0.0004(4) -0.0017(4)
C9 0.0129(5) 0.0115(5) 0.0082(4) -0.0032(3) -0.0014(4) -0.0020(4)
C10 0.0126(5) 0.0124(5) 0.0082(4) -0.0025(4) -0.0018(4) -0.0015(4)
C11 0.0130(5) 0.0175(5) 0.0124(5) -0.0051(4) 0.0000(4) -0.0008(4)
C12 0.0198(6) 0.0157(5) 0.0152(5) -0.0063(4) -0.0020(4) 0.0034(4)
C13 0.0250(6) 0.0108(5) 0.0156(5) -0.0045(4) -0.0024(4) -0.0013(4)
C14 0.0196(5) 0.0128(5) 0.0103(4) -0.0035(4) -0.0008(4) -0.0051(4)
C15 0.0143(5) 0.0136(5) 0.0128(5) -0.0030(4) 0.0016(4) -0.0046(4)
C16 0.0254(7) 0.0235(7) 0.0353(7) -0.0139(6) 0.0013(6) 0.0063(5)
C17 0.0281(6) 0.0198(6) 0.0197(6) -0.0078(5) 0.0053(5) -0.0138(5)
C18 0.0116(5) 0.0116(5) 0.0110(4) -0.0042(4) 0.0002(4) -0.0029(4)
C19 0.0132(5) 0.0113(5) 0.0117(5) -0.0049(4) 0.0004(4) -0.0035(4)
C20 0.0155(5) 0.0153(5) 0.0134(5) -0.0060(4) -0.0028(4) -0.0030(4)
C21 0.0132(5) 0.0148(5) 0.0201(5) -0.0067(4) -0.0031(4) -0.0027(4)
C22 0.0123(5) 0.0180(5) 0.0190(5) -0.0063(4) 0.0022(4) -0.0049(4)
C23 0.0137(5) 0.0147(5) 0.0132(5) -0.0048(4) 0.0019(4) -0.0039(4)
C24 0.0150(5) 0.0175(5) 0.0109(5) -0.0051(4) 0.0013(4) -0.0052(4)
C25 0.0148(5) 0.0262(6) 0.0281(6) -0.0099(5) -0.0053(5) -0.0055(5)
C26 0.0174(5) 0.0284(6) 0.0128(5) -0.0060(4) 0.0043(4) -0.0083(5)
C27 0.0105(5) 0.0117(5) 0.0122(5) -0.0023(4) -0.0012(4) -0.0024(4)
C28 0.0138(5) 0.0124(5) 0.0126(5) -0.0018(4) -0.0015(4) -0.0042(4)
C29 0.0134(5) 0.0142(5) 0.0155(5) 0.0005(4) -0.0031(4) -0.0034(4)
C30 0.0119(5) 0.0120(5) 0.0202(5) 0.0000(4) 0.0008(4) -0.0024(4)
C31 0.0151(5) 0.0159(5) 0.0178(5) -0.0058(4) 0.0021(4) -0.0023(4)
C32 0.0135(5) 0.0142(5) 0.0143(5) -0.0047(4) -0.0003(4) -0.0035(4)
C33 0.0207(6) 0.0181(5) 0.0118(5) -0.0028(4) -0.0040(4) -0.0003(4)
C34 0.0136(5) 0.0205(6) 0.0257(6) 0.0002(5) 0.0011(5) 0.0009(4)
C35 0.0172(5) 0.0241(6) 0.0148(5) -0.0101(4) -0.0010(4) -0.0027(4)
C36 0.0110(5) 0.0106(4) 0.0111(4) -0.0026(4) -0.0006(4) -0.0015(4)
C37 0.0117(5) 0.0132(5) 0.0106(4) -0.0016(4) -0.0009(4) -0.0011(4)
C38 0.0169(5) 0.0162(5) 0.0110(5) -0.0036(4) -0.0004(4) 0.0006(4)
C39 0.0208(6) 0.0132(5) 0.0139(5) -0.0049(4) -0.0052(4) 0.0004(4)
C40 0.0179(5) 0.0124(5) 0.0181(5) -0.0044(4) -0.0038(4) -0.0038(4)
C41 0.0126(5) 0.0119(5) 0.0148(5) -0.0030(4) -0.0008(4) -0.0022(4)
C42 0.0163(5) 0.0200(5) 0.0129(5) -0.0036(4) 0.0039(4) -0.0064(4)
C43 0.0344(7) 0.0198(6) 0.0201(6) -0.0110(5) -0.0038(5) -0.0037(5)
C44 0.0166(5) 0.0189(6) 0.0240(6) -0.0076(5) 0.0059(4) -0.0089(4)
C45 0.0151(5) 0.0103(5) 0.0208(5) -0.0045(4) 0.0014(4) -0.0027(4)
C46 0.0150(5) 0.0118(5) 0.0184(5) -0.0032(4) 0.0000(4) 0.0001(4)
C47 0.0197(6) 0.0206(6) 0.0262(6) -0.0056(5) 0.0067(5) -0.0043(5)
C48 0.0197(6) 0.0223(7) 0.0561(10) -0.0151(6) 0.0148(6) -0.0059(5)
C49 0.0206(5) 0.0111(5) 0.0126(5) -0.0025(4) 0.0018(4) -0.0049(4)
C50 0.0143(5) 0.0120(5) 0.0182(5) -0.0053(4) -0.0005(4) -0.0035(4)
C51 0.0191(6) 0.0195(6) 0.0195(5) -0.0079(4) 0.0031(4) -0.0030(4)
C52 0.0402(8) 0.0212(6) 0.0216(6) -0.0110(5) 0.0006(6) 0.0001(6)

loop_
_atom_type_symbol
_atom_type_description
_atom_type_scat_dispersion_real
_atom_type_scat_dispersion_imag
_atom_type_scat_source
C C 0.0033 0.0016 'International Tables Vol C Tables 4.2.6.8 and 6.1.1.4'
H H 0.0000 0.0000 'International Tables Vol C Tables 4.2.6.8 and 6.1.1.4'
B B 0.0013 0.0007 'International Tables Vol C Tables 4.2.6.8 and 6.1.1.4'
O O 0.0106 0.0060 'International Tables Vol C Tables 4.2.6.8 and 6.1.1.4'
P P 0.1023 0.0942 'International Tables Vol C Tables 4.2.6.8 and 6.1.1.4'
S S 0.1246 0.1234 'International Tables Vol C Tables 4.2.6.8 and 6.1.1.4'

loop_
_geom_angle_atom_site_label_1
_geom_angle_atom_site_label_2
_geom_angle_atom_site_label_3
_geom_angle
C1 S1 C4 92.97(5)
O1 P1 C6 111.98(5)
O1 P1 C27 112.55(5)
O1 P1 C36 109.28(5)
C6 P1 C27 102.27(5)
C6 P1 C36 111.89(5)
C36 P1 C27 108.72(5)
C2 C1 S1 109.99(8)
C2 C1 C45 129.45(10)
C45 C1 S1 120.52(8)
C3 B1 C9 121.86(9)
C3 B1 C18 117.45(9)
C9 B1 C18 120.35(9)
C8 S2 C5 93.35(5)
C1 C2 H2 122.5
C1 C2 C3 115.08(10)
C3 C2 H2 122.5
C2 C3 B1 120.40(9)
C4 C3 B1 128.71(10)
C4 C3 C2 110.31(9)
C3 C4 S1 111.61(8)
C3 C4 C5 128.16(10)
C5 C4 S1 119.75(8)
C4 C5 S2 117.06(8)
C6 C5 S2 110.34(8)
C6 C5 C4 132.29(10)
C5 C6 P1 125.74(8)
C5 C6 C7 111.88(10)
C7 C6 P1 122.22(8)
C6 C7 H7 122.7
C8 C7 C6 114.57(10)
C8 C7 H7 122.7
C7 C8 S2 109.82(8)
C7 C8 C49 128.20(10)
C49 C8 S2 121.96(9)
C10 C9 B1 120.08(9)
C14 C9 B1 122.04(10)
C14 C9 C10 117.60(10)
C9 C10 C15 122.56(10)
C11 C10 C9 120.11(10)
C11 C10 C15 117.31(10)
C10 C11 H11 118.9
C12 C11 C10 122.18(11)
C12 C11 H11 118.9
C11 C12 C16 120.44(12)
C13 C12 C11 117.72(11)
C13 C12 C16 121.83(12)
C12 C13 H13 119.0
C12 C13 C14 121.96(11)
C14 C13 H13 119.0
C9 C14 C17 122.06(10)
C13 C14 C9 120.40(11)
C13 C14 C17 117.50(10)
C10 C15 H15A 109.5
C10 C15 H15B 109.5
C10 C15 H15C 109.5
H15A C15 H15B 109.5
H15A C15 H15C 109.5
H15B C15 H15C 109.5
C12 C16 H16A 109.5
C12 C16 H16B 109.5
C12 C16 H16C 109.5
H16A C16 H16B 109.5
H16A C16 H16C 109.5
H16B C16 H16C 109.5
C14 C17 H17A 109.5
C14 C17 H17B 109.5
C14 C17 H17C 109.5
H17A C17 H17B 109.5
H17A C17 H17C 109.5
H17B C17 H17C 109.5
C19 C18 B1 121.31(9)
C19 C18 C23 117.79(10)
C23 C18 B1 120.89(9)
C18 C19 C24 122.59(10)
C20 C19 C18 120.00(10)
C20 C19 C24 117.41(10)
C19 C20 H20 119.0
C21 C20 C19 122.05(10)
C21 C20 H20 119.0
C20 C21 C22 117.95(10)
C20 C21 C25 121.25(11)
C22 C21 C25 120.79(11)
C21 C22 H22 119.3
C23 C22 C21 121.46(11)
C23 C22 H22 119.3
C18 C23 C26 121.93(10)
C22 C23 C18 120.54(10)
C22 C23 C26 117.52(10)
C19 C24 H24A 109.5
C19 C24 H24B 109.5
C19 C24 H24C 109.5
H24A C24 H24B 109.5
H24A C24 H24C 109.5
H24B C24 H24C 109.5
C21 C25 H25A 109.5
C21 C25 H25B 109.5
C21 C25 H25C 109.5
H25A C25 H25B 109.5
H25A C25 H25C 109.5
H25B C25 H25C 109.5
C23 C26 H26A 109.5
C23 C26 H26B 109.5
C23 C26 H26C 109.5
H26A C26 H26B 109.5
H26A C26 H26C 109.5
H26B C26 H26C 109.5
C28 C27 P1 125.36(8)
C28 C27 C32 118.77(10)
C32 C27 P1 115.76(8)
C27 C28 C33 125.41(10)
C29 C28 C27 118.69(10)
C29 C28 C33 115.86(10)
C28 C29 H29 118.5
C30 C29 C28 122.92(11)
C30 C29 H29 118.5
C29 C30 C31 117.63(11)
C29 C30 C34 121.31(11)
C31 C30 C34 121.06(11)
C30 C31 H31 118.9
C30 C31 C32 122.22(11)
C32 C31 H31 118.9
C27 C32 C35 123.19(10)
C31 C32 C27 119.36(10)
C31 C32 C35 117.41(10)
C28 C33 H33A 109.5
C28 C33 H33B 109.5
C28 C33 H33C 109.5
H33A C33 H33B 109.5
H33A C33 H33C 109.5
H33B C33 H33C 109.5
C30 C34 H34A 109.5
C30 C34 H34B 109.5
C30 C34 H34C 109.5
H34A C34 H34B 109.5
H34A C34 H34C 109.5
H34B C34 H34C 109.5
C32 C35 H35A 109.5
C32 C35 H35B 109.5
C32 C35 H35C 109.5
H35A C35 H35B 109.5
H35A C35 H35C 109.5
H35B C35 H35C 109.5
C37 C36 P1 126.13(8)
C37 C36 C41 119.02(10)
C41 C36 P1 114.84(8)
C36 C37 C42 125.28(10)
C38 C37 C36 118.84(10)
C38 C37 C42 115.86(10)
C37 C38 H38 118.6
C39 C38 C37 122.72(11)
C39 C38 H38 118.6
C38 C39 C43 120.11(11)
C40 C39 C38 117.99(10)
C40 C39 C43 121.90(11)
C39 C40 H40 119.0
C39 C40 C41 121.98(11)
C41 C40 H40 119.0
C36 C41 C44 123.47(10)
C40 C41 C36 119.44(10)
C40 C41 C44 117.07(10)
C37 C42 H42A 109.5
C37 C42 H42B 109.5
C37 C42 H42C 109.5
H42A C42 H42B 109.5
H42A C42 H42C 109.5
H42B C42 H42C 109.5
C39 C43 H43A 109.5
C39 C43 H43B 109.5
C39 C43 H43C 109.5
H43A C43 H43B 109.5
H43A C43 H43C 109.5
H43B C43 H43C 109.5
C41 C44 H44A 109.5
C41 C44 H44B 109.5
C41 C44 H44C 109.5
H44A C44 H44B 109.5
H44A C44 H44C 109.5
H44B C44 H44C 109.5
C1 C45 H45A 108.8
C1 C45 H45B 108.8
C1 C45 C46 113.83(9)
H45A C45 H45B 107.7
C46 C45 H45A 108.8
C46 C45 H45B 108.8
C45 C46 H46A 108.7
C45 C46 H46B 108.7
H46A C46 H46B 107.6
C47 C46 C45 114.22(10)
C47 C46 H46A 108.7
C47 C46 H46B 108.7
C46 C47 H47A 109.1
C46 C47 H47B 109.1
C46 C47 C48 112.59(12)
H47A C47 H47B 107.8
C48 C47 H47A 109.1
C48 C47 H47B 109.1
C47 C48 H48A 109.5
C47 C48 H48B 109.5
C47 C48 H48C 109.5
H48A C48 H48B 109.5
H48A C48 H48C 109.5
H48B C48 H48C 109.5
C8 C49 H49A 108.7
C8 C49 H49B 108.7
C8 C49 C50 114.33(9)
H49A C49 H49B 107.6
C50 C49 H49A 108.7
C50 C49 H49B 108.7
C49 C50 H50A 108.9
C49 C50 H50B 108.9
H50A C50 H50B 107.7
C51 C50 C49 113.49(10)
C51 C50 H50A 108.9
C51 C50 H50B 108.9
C50 C51 H51A 109.3
C50 C51 H51B 109.3
C50 C51 C52 111.66(11)
H51A C51 H51B 107.9
C52 C51 H51A 109.3
C52 C51 H51B 109.3
C51 C52 H52A 109.5
C51 C52 H52B 109.5
C51 C52 H52C 109.5
H52A C52 H52B 109.5
H52A C52 H52C 109.5
H52B C52 H52C 109.5

loop_
_geom_bond_atom_site_label_1
_geom_bond_atom_site_label_2
_geom_bond_distance
S1 C1 1.7198(11)
S1 C4 1.7268(11)
P1 O1 1.4855(8)
P1 C6 1.8039(11)
P1 C27 1.8360(11)
P1 C36 1.8256(11)
C1 C2 1.3671(15)
C1 C45 1.5079(15)
B1 C3 1.5697(16)
B1 C9 1.5787(16)
B1 C18 1.5792(16)
S2 C5 1.7325(11)
S2 C8 1.7262(11)
C2 H2 0.9500
C2 C3 1.4367(15)
C3 C4 1.3883(14)
C4 C5 1.4604(15)
C5 C6 1.3827(15)
C6 C7 1.4333(15)
C7 H7 0.9500
C7 C8 1.3636(16)
C8 C49 1.5028(15)
C9 C10 1.4194(15)
C9 C14 1.4162(15)
C10 C11 1.3947(15)
C10 C15 1.5124(15)
C11 H11 0.9500
C11 C12 1.3918(17)
C12 C13 1.3886(18)
C12 C16 1.5105(17)
C13 H13 0.9500
C13 C14 1.3965(16)
C14 C17 1.5099(17)
C15 H15A 0.9800
C15 H15B 0.9800
C15 H15C 0.9800
C16 H16A 0.9800
C16 H16B 0.9800
C16 H16C 0.9800
C17 H17A 0.9800
C17 H17B 0.9800
C17 H17C 0.9800
C18 C19 1.4152(14)
C18 C23 1.4162(15)
C19 C20 1.3962(15)
C19 C24 1.5111(15)
C20 H20 0.9500
C20 C21 1.3891(16)
C21 C22 1.3950(16)
C21 C25 1.5085(16)
C22 H22 0.9500
C22 C23 1.3940(16)
C23 C26 1.5114(16)
C24 H24A 0.9800
C24 H24B 0.9800
C24 H24C 0.9800
C25 H25A 0.9800
C25 H25B 0.9800
C25 H25C 0.9800
C26 H26A 0.9800
C26 H26B 0.9800
C26 H26C 0.9800
C27 C28 1.4147(15)
C27 C32 1.4220(15)
C28 C29 1.3991(16)
C28 C33 1.5162(16)
C29 H29 0.9500
C29 C30 1.3840(17)
C30 C31 1.3886(17)
C30 C34 1.5064(16)
C31 H31 0.9500
C31 C32 1.3932(16)
C32 C35 1.5101(16)
C33 H33A 0.9800
C33 H33B 0.9800
C33 H33C 0.9800
C34 H34A 0.9800
C34 H34B 0.9800
C34 H34C 0.9800
C35 H35A 0.9800
C35 H35B 0.9800
C35 H35C 0.9800
C36 C37 1.4169(15)
C36 C41 1.4195(15)
C37 C38 1.3956(15)
C37 C42 1.5120(16)
C38 H38 0.9500
C38 C39 1.3891(17)
C39 C40 1.3860(17)
C39 C43 1.5082(16)
C40 H40 0.9500
C40 C41 1.3983(16)
C41 C44 1.5113(16)
C42 H42A 0.9800
C42 H42B 0.9800
C42 H42C 0.9800
C43 H43A 0.9800
C43 H43B 0.9800
C43 H43C 0.9800
C44 H44A 0.9800
C44 H44B 0.9800
C44 H44C 0.9800
C45 H45A 0.9900
C45 H45B 0.9900
C45 C46 1.5305(16)
C46 H46A 0.9900
C46 H46B 0.9900
C46 C47 1.5231(17)
C47 H47A 0.9900
C47 H47B 0.9900
C47 C48 1.5239(19)
C48 H48A 0.9800
C48 H48B 0.9800
C48 H48C 0.9800
C49 H49A 0.9900
C49 H49B 0.9900
C49 C50 1.5326(15)
C50 H50A 0.9900
C50 H50B 0.9900
C50 C51 1.5195(16)
C51 H51A 0.9900
C51 H51B 0.9900
C51 C52 1.5223(18)
C52 H52A 0.9800
C52 H52B 0.9800
C52 H52C 0.9800

loop_
_geom_torsion_atom_site_label_1
_geom_torsion_atom_site_label_2
_geom_torsion_atom_site_label_3
_geom_torsion_atom_site_label_4
_geom_torsion
S1 C1 C2 C3 -1.67(12)
S1 C1 C45 C46 -133.45(9)
S1 C4 C5 S2 130.10(7)
S1 C4 C5 C6 -42.84(16)
P1 C6 C7 C8 -177.26(8)
P1 C27 C28 C29 -169.54(8)
P1 C27 C28 C33 12.90(16)
P1 C27 C32 C31 170.14(9)
P1 C27 C32 C35 -12.30(15)
P1 C36 C37 C38 -178.04(8)
P1 C36 C37 C42 3.94(16)
P1 C36 C41 C40 178.82(8)
P1 C36 C41 C44 -2.98(15)
O1 P1 C6 C5 -32.91(11)
O1 P1 C6 C7 142.11(9)
O1 P1 C27 C28 135.07(9)
O1 P1 C27 C32 -41.15(10)
O1 P1 C36 C37 127.89(10)
O1 P1 C36 C41 -51.04(9)
C1 S1 C4 C3 0.44(8)
C1 S1 C4 C5 -172.27(9)
C1 C2 C3 B1 -170.00(10)
C1 C2 C3 C4 2.02(14)
C1 C45 C46 C47 64.30(13)
B1 C3 C4 S1 169.77(9)
B1 C3 C4 C5 -18.28(18)
B1 C9 C10 C11 -173.15(10)
B1 C9 C10 C15 4.95(15)
B1 C9 C14 C13 174.59(10)
B1 C9 C14 C17 -7.76(16)
B1 C18 C19 C20 179.41(10)
B1 C18 C19 C24 -0.69(16)
B1 C18 C23 C22 -176.11(10)
B1 C18 C23 C26 3.50(16)
S2 C5 C6 P1 177.53(6)
S2 C5 C6 C7 2.07(12)
S2 C8 C49 C50 64.31(13)
C2 C1 C45 C46 49.02(16)
C2 C3 C4 S1 -1.40(11)
C2 C3 C4 C5 170.54(10)
C3 B1 C9 C10 -49.78(14)
C3 B1 C9 C14 136.41(11)
C3 B1 C18 C19 124.35(11)
C3 B1 C18 C23 -56.15(14)
C3 C4 C5 S2 -41.27(14)
C3 C4 C5 C6 145.79(12)
C4 S1 C1 C2 0.70(9)
C4 S1 C1 C45 -177.27(9)
C4 C5 C6 P1 -9.17(18)
C4 C5 C6 C7 175.37(11)
C5 S2 C8 C7 0.71(9)
C5 S2 C8 C49 -177.89(9)
C5 C6 C7 C8 -1.62(14)
C6 P1 C27 C28 -104.59(10)
C6 P1 C27 C32 79.19(9)
C6 P1 C36 C37 3.29(11)
C6 P1 C36 C41 -175.64(8)
C6 C7 C8 S2 0.37(12)
C6 C7 C8 C49 178.85(10)
C7 C8 C49 C50 -114.01(13)
C8 S2 C5 C4 -176.06(8)
C8 S2 C5 C6 -1.62(8)
C8 C49 C50 C51 58.74(13)
C9 B1 C3 C2 138.06(11)
C9 B1 C3 C4 -32.34(16)
C9 B1 C18 C19 -49.10(15)
C9 B1 C18 C23 130.40(11)
C9 C10 C11 C12 -2.20(17)
C10 C9 C14 C13 0.63(16)
C10 C9 C14 C17 178.28(10)
C10 C11 C12 C13 1.81(17)
C10 C11 C12 C16 -176.80(11)
C11 C12 C13 C14 -0.19(17)
C12 C13 C14 C9 -1.02(17)
C12 C13 C14 C17 -178.77(11)
C14 C9 C10 C11 0.93(15)
C14 C9 C10 C15 179.03(10)
C15 C10 C11 C12 179.59(10)
C16 C12 C13 C14 178.40(12)
C18 B1 C3 C2 -35.28(14)
C18 B1 C3 C4 154.32(11)
C18 B1 C9 C10 123.37(11)
C18 B1 C9 C14 -50.43(14)
C18 C19 C20 C21 -3.82(17)
C19 C18 C23 C22 3.41(16)
C19 C18 C23 C26 -176.99(10)
C19 C20 C21 C22 4.29(17)
C19 C20 C21 C25 -174.80(11)
C20 C21 C22 C23 -0.87(17)
C21 C22 C23 C18 -2.97(18)
C21 C22 C23 C26 177.40(11)
C23 C18 C19 C20 -0.10(16)
C23 C18 C19 C24 179.80(10)
C24 C19 C20 C21 176.28(10)
C25 C21 C22 C23 178.22(11)
C27 P1 C6 C5 -153.64(10)
C27 P1 C6 C7 21.39(10)
C27 P1 C36 C37 -108.92(10)
C27 P1 C36 C41 72.15(9)
C27 C28 C29 C30 -1.86(17)
C28 C27 C32 C31 -6.34(16)
C28 C27 C32 C35 171.22(11)
C28 C29 C30 C31 -3.15(17)
C28 C29 C30 C34 177.53(11)
C29 C30 C31 C32 3.43(17)
C30 C31 C32 C27 1.30(17)
C30 C31 C32 C35 -176.40(11)
C32 C27 C28 C29 6.58(16)
C32 C27 C28 C33 -170.98(11)
C33 C28 C29 C30 175.93(11)
C34 C30 C31 C32 -177.26(11)
C36 P1 C6 C5 90.17(10)
C36 P1 C6 C7 -94.80(10)
C36 P1 C27 C28 13.87(11)
C36 P1 C27 C32 -162.35(8)
C36 C37 C38 C39 -0.77(17)
C37 C36 C41 C40 -0.19(16)
C37 C36 C41 C44 178.01(11)
C37 C38 C39 C40 0.00(17)
C37 C38 C39 C43 -179.88(11)
C38 C39 C40 C41 0.69(17)
C39 C40 C41 C36 -0.59(17)
C39 C40 C41 C44 -178.91(11)
C41 C36 C37 C38 0.85(16)
C41 C36 C37 C42 -177.17(10)
C42 C37 C38 C39 177.43(11)
C43 C39 C40 C41 -179.43(11)
C45 C1 C2 C3 176.06(10)
C45 C46 C47 C48 177.48(11)
C49 C50 C51 C52 176.65(10)
